data_4033375
loop_
_publ_author_name
'Potopnyk, Mykhaylo A.'
'Lytvyn, Roman'
'Danyliv, Yan'
'Ceborska, Magdalena'
'Bezvikonnyi, Oleksandr'
'Volyniuk, Dmytro'
'Gra\<zulevi\<cius, Juozas Vidas'

_publ_section_title
;
 N,O \p-Conjugated 4-Substituted 1,3-Thiazole BF<sub>2</sub> Complexes:
 Synthesis and Photophysical Properties.
;
_journal_issue 3
_journal_name_full 'The Journal of organic chemistry'
_journal_page_first 1095
_journal_page_last 1105
_journal_paper_doi 10.1021/acs.joc.7b02239
_journal_volume 83
_journal_year 2018
_chemical_formula_sum 'C20 H21 B F2 N4 O S'
_chemical_formula_weight 414.28
_space_group_IT_number 2
_space_group_name_Hall '-P 1'
_space_group_name_H-M_alt 'P -1'
_symmetry_cell_setting triclinic
_symmetry_space_group_name_Hall '-P 1'
_symmetry_space_group_name_H-M 'P -1'
_atom_sites_solution_hydrogens geom
_atom_sites_solution_primary direct
_atom_sites_solution_secondary difmap
_audit_creation_method SHELXL-97
_cell_angle_alpha 110.612(5)
_cell_angle_beta 93.489(4)
_cell_angle_gamma 108.376(4)
_cell_formula_units_Z 2
_cell_length_a 7.5222(4)
_cell_length_b 11.8090(5)
_cell_length_c 12.1927(8)
_cell_measurement_reflns_used 3865
_cell_measurement_temperature 100(2)
_cell_measurement_theta_max 69.7427
_cell_measurement_theta_min 3.9448
_cell_volume 943.88(10)
_computing_structure_refinement 'SHELXL-97 (Sheldrick, 2008)'
_diffrn_ambient_temperature 100(2)
_diffrn_detector_area_resol_mean 16.2974
_diffrn_measured_fraction_theta_full 0.966
_diffrn_measured_fraction_theta_max 0.966
_diffrn_measurement_device_type 'SuperNova, Dual, Cu at zero, Eos'
_diffrn_radiation_monochromator mirror
_diffrn_radiation_source 'SuperNova (Cu) X-ray Source'
_diffrn_radiation_type CuK\a
_diffrn_radiation_wavelength 1.54180
_diffrn_reflns_av_R_equivalents 0.0387
_diffrn_reflns_av_sigmaI/netI 0.0403
_diffrn_reflns_limit_h_max 7
_diffrn_reflns_limit_h_min -9
_diffrn_reflns_limit_k_max 14
_diffrn_reflns_limit_k_min -9
_diffrn_reflns_limit_l_max 14
_diffrn_reflns_limit_l_min -14
_diffrn_reflns_number 6140
_diffrn_reflns_theta_full 69.87
_diffrn_reflns_theta_max 69.87
_diffrn_reflns_theta_min 3.95
_exptl_absorpt_coefficient_mu 1.868
_exptl_absorpt_correction_T_max 0.8962
_exptl_absorpt_correction_T_min 0.5221
_exptl_absorpt_correction_type multi-scan
_exptl_absorpt_process_details
;
CrysAlisPro, Agilent Technologies,
Version 1.171.35.21b (release 03-02-2012 CrysAlis171 .NET)
(compiled Feb  3 2012,10:37:01)
Empirical absorption correction using spherical harmonics,
 implemented in SCALE3 ABSPACK scaling algorithm.
;
_exptl_crystal_colour yellow
_exptl_crystal_density_diffrn 1.454
_exptl_crystal_density_method 'not measured'
_exptl_crystal_description plate
_exptl_crystal_F_000 430
_exptl_crystal_size_max 0.40
_exptl_crystal_size_mid 0.25
_exptl_crystal_size_min 0.06
_refine_diff_density_max 0.476
_refine_diff_density_min -0.659
_refine_diff_density_rms 0.079
_refine_ls_extinction_method none
_refine_ls_goodness_of_fit_ref 1.015
_refine_ls_hydrogen_treatment constr
_refine_ls_matrix_type full
_refine_ls_number_parameters 266
_refine_ls_number_reflns 3452
_refine_ls_number_restraints 0
_refine_ls_restrained_S_all 1.015
_refine_ls_R_factor_all 0.0519
_refine_ls_R_factor_gt 0.0479
_refine_ls_shift/su_max 0.000
_refine_ls_shift/su_mean 0.000
_refine_ls_structure_factor_coef Fsqd
_refine_ls_weighting_details 'calc w=1/[\s^2^(Fo^2^)+(0.0873P)^2^+0.6036P] where P=(Fo^2^+2Fc^2^)/3'
_refine_ls_weighting_scheme calc
_refine_ls_wR_factor_gt 0.1321
_refine_ls_wR_factor_ref 0.1350
_reflns_number_gt 3205
_reflns_number_total 3452
_reflns_threshold_expression >2\s(I)
_cod_data_source_file jo7b02239_si_005.cif
_cod_data_source_block mpc_304
_cod_depositor_comments 'Adding full bibliography for 4033375--4033378.cif.'
_cod_original_cell_volume 943.87(9)
_cod_original_sg_symbol_H-M P-1
_cod_database_code 4033375

loop_
_symmetry_equiv_pos_as_xyz
'x, y, z'
'-x, -y, -z'

loop_
_atom_site_label
_atom_site_type_symbol
_atom_site_fract_x
_atom_site_fract_y
_atom_site_fract_z
_atom_site_U_iso_or_equiv
_atom_site_adp_type
_atom_site_occupancy
_atom_site_symmetry_multiplicity
_atom_site_calc_flag
_atom_site_refinement_flags
C1 C 1.2327(3) 1.0132(2) -0.40291(19) 0.0240(5) Uani 1 1 d .
H1A H 1.1693 0.9275 -0.4632 0.036 Uiso 1 1 calc R
H1B H 1.3226 1.0649 -0.4350 0.036 Uiso 1 1 calc R
H1C H 1.1401 1.0523 -0.3775 0.036 Uiso 1 1 calc R
C2 C 1.5345(3) 1.0242(2) -0.29767(19) 0.0247(5) Uani 1 1 d .
H2A H 1.6024 1.0697 -0.2164 0.037 Uiso 1 1 calc R
H2B H 1.5857 1.0738 -0.3437 0.037 Uiso 1 1 calc R
H2C H 1.5480 0.9413 -0.3305 0.037 Uiso 1 1 calc R
C3 C 1.2341(3) 0.95108(18) -0.23078(17) 0.0171(4) Uani 1 1 d .
C4 C 1.0365(3) 0.92876(18) -0.23456(17) 0.0173(4) Uani 1 1 d .
H4 H 0.9713 0.9485 -0.2883 0.021 Uiso 1 1 calc R
C5 C 0.9400(3) 0.87851(18) -0.16020(17) 0.0160(4) Uani 1 1 d .
H5 H 0.8106 0.8649 -0.1647 0.019 Uiso 1 1 calc R
C6 C 1.0322(3) 0.84724(17) -0.07756(17) 0.0153(4) Uani 1 1 d .
C7 C 1.2270(3) 0.86781(19) -0.07442(17) 0.0171(4) Uani 1 1 d .
H7 H 1.2910 0.8470 -0.0210 0.020 Uiso 1 1 calc R
C8 C 1.3257(3) 0.91799(19) -0.14828(18) 0.0190(4) Uani 1 1 d .
H8 H 1.4548 0.9303 -0.1439 0.023 Uiso 1 1 calc R
C9 C 0.9290(3) 0.79323(17) 0.00011(17) 0.0146(4) Uani 1 1 d .
C10 C 0.6558(3) 0.71179(18) 0.06097(17) 0.0143(4) Uani 1 1 d .
C11 C 0.4226(3) 0.60254(19) 0.15542(17) 0.0173(4) Uani 1 1 d .
H11 H 0.3161 0.5623 0.1814 0.021 Uiso 1 1 calc R
C12 C 0.6039(3) 0.62271(18) 0.20055(17) 0.0151(4) Uani 1 1 d .
C13 C 0.6567(3) 0.58046(18) 0.29403(17) 0.0152(4) Uani 1 1 d .
C14 C 0.5693(3) 0.45164(19) 0.28005(17) 0.0162(4) Uani 1 1 d .
H14 H 0.4826 0.3929 0.2101 0.019 Uiso 1 1 calc R
C15 C 0.6088(3) 0.40923(18) 0.36801(17) 0.0157(4) Uani 1 1 d .
H15 H 0.5475 0.3229 0.3561 0.019 Uiso 1 1 calc R
C16 C 0.7398(3) 0.49449(18) 0.47506(17) 0.0146(4) Uani 1 1 d .
C17 C 0.8205(3) 0.62597(18) 0.49113(17) 0.0164(4) Uani 1 1 d .
H17 H 0.9009 0.6863 0.5630 0.020 Uiso 1 1 calc R
C18 C 0.7824(3) 0.66640(18) 0.40224(18) 0.0164(4) Uani 1 1 d .
H18 H 0.8415 0.7530 0.4144 0.020 Uiso 1 1 calc R
C19 C 0.9090(3) 0.54433(19) 0.67407(17) 0.0177(4) Uani 1 1 d .
H19A H 1.0197 0.6036 0.6623 0.027 Uiso 1 1 calc R
H19B H 0.9483 0.4987 0.7163 0.027 Uiso 1 1 calc R
H19C H 0.8372 0.5917 0.7197 0.027 Uiso 1 1 calc R
C20 C 0.7049(3) 0.31738(18) 0.54158(18) 0.0190(4) Uani 1 1 d .
H20A H 0.5725 0.2976 0.5468 0.029 Uiso 1 1 calc R
H20B H 0.7693 0.3017 0.6020 0.029 Uiso 1 1 calc R
H20C H 0.7157 0.2634 0.4642 0.029 Uiso 1 1 calc R
B1 B 0.9593(3) 0.7192(2) 0.1655(2) 0.0169(4) Uani 1 1 d .
N1 N 1.3331(2) 1.00567(17) -0.30124(15) 0.0210(4) Uani 1 1 d .
N2 N 0.7375(2) 0.68675(15) 0.14656(14) 0.0139(3) Uani 1 1 d .
N3 N 0.7910(2) 0.45232(15) 0.55921(15) 0.0173(4) Uani 1 1 d .
N4 N 0.7439(2) 0.76668(15) -0.01041(14) 0.0151(3) Uani 1 1 d .
O1 O 1.03120(19) 0.77176(13) 0.07672(12) 0.0180(3) Uani 1 1 d .
F1 F 1.04655(16) 0.81316(12) 0.27866(10) 0.0246(3) Uani 1 1 d .
F2 F 0.99911(17) 0.60926(12) 0.14772(12) 0.0251(3) Uani 1 1 d .
S1 S 0.41145(6) 0.65986(4) 0.04438(4) 0.01600(17) Uani 1 1 d .

loop_
_atom_site_aniso_label
_atom_site_aniso_U_11
_atom_site_aniso_U_22
_atom_site_aniso_U_33
_atom_site_aniso_U_23
_atom_site_aniso_U_13
_atom_site_aniso_U_12
C1 0.0301(11) 0.0253(11) 0.0232(11) 0.0152(9) 0.0105(9) 0.0112(9)
C2 0.0223(10) 0.0269(11) 0.0204(10) 0.0092(9) 0.0084(8) 0.0024(9)
C3 0.0220(10) 0.0115(9) 0.0145(9) 0.0035(7) 0.0050(8) 0.0034(7)
C4 0.0213(10) 0.0153(9) 0.0152(9) 0.0060(7) 0.0027(8) 0.0066(7)
C5 0.0169(9) 0.0143(9) 0.0164(9) 0.0051(7) 0.0035(7) 0.0060(7)
C6 0.0188(9) 0.0118(8) 0.0146(9) 0.0042(7) 0.0040(7) 0.0057(7)
C7 0.0193(10) 0.0178(9) 0.0149(9) 0.0068(7) 0.0030(7) 0.0074(8)
C8 0.0175(9) 0.0184(9) 0.0192(10) 0.0061(8) 0.0046(8) 0.0055(8)
C9 0.0185(9) 0.0117(8) 0.0128(9) 0.0026(7) 0.0021(7) 0.0069(7)
C10 0.0158(9) 0.0135(8) 0.0143(9) 0.0051(7) 0.0025(7) 0.0067(7)
C11 0.0172(9) 0.0208(10) 0.0194(10) 0.0120(8) 0.0082(8) 0.0085(8)
C12 0.0172(9) 0.0146(9) 0.0159(9) 0.0062(7) 0.0067(7) 0.0077(7)
C13 0.0147(9) 0.0198(9) 0.0170(9) 0.0098(8) 0.0080(7) 0.0102(7)
C14 0.0143(9) 0.0187(9) 0.0158(9) 0.0057(8) 0.0047(7) 0.0069(7)
C15 0.0163(9) 0.0142(9) 0.0189(9) 0.0079(8) 0.0060(8) 0.0061(7)
C16 0.0162(9) 0.0168(9) 0.0158(9) 0.0080(7) 0.0075(7) 0.0099(7)
C17 0.0172(9) 0.0155(9) 0.0161(9) 0.0052(7) 0.0044(7) 0.0063(7)
C18 0.0168(9) 0.0144(9) 0.0203(10) 0.0082(8) 0.0063(8) 0.0066(7)
C19 0.0191(9) 0.0202(9) 0.0171(9) 0.0091(8) 0.0049(8) 0.0091(8)
C20 0.0225(10) 0.0168(9) 0.0224(10) 0.0107(8) 0.0067(8) 0.0092(8)
B1 0.0139(10) 0.0231(11) 0.0181(10) 0.0118(9) 0.0041(8) 0.0081(8)
N1 0.0209(9) 0.0241(9) 0.0183(8) 0.0107(7) 0.0063(7) 0.0051(7)
N2 0.0157(8) 0.0139(7) 0.0129(7) 0.0059(6) 0.0037(6) 0.0057(6)
N3 0.0214(8) 0.0149(8) 0.0172(8) 0.0080(7) 0.0033(7) 0.0069(6)
N4 0.0165(8) 0.0154(8) 0.0137(8) 0.0064(6) 0.0038(6) 0.0052(6)
O1 0.0151(6) 0.0256(7) 0.0199(7) 0.0144(6) 0.0053(5) 0.0093(6)
F1 0.0165(6) 0.0350(7) 0.0169(6) 0.0099(5) 0.0025(5) 0.0029(5)
F2 0.0214(6) 0.0306(7) 0.0383(7) 0.0236(6) 0.0127(5) 0.0161(5)
S1 0.0135(3) 0.0207(3) 0.0177(3) 0.0104(2) 0.00432(19) 0.00788(19)

loop_
_atom_type_symbol
_atom_type_description
_atom_type_scat_dispersion_real
_atom_type_scat_dispersion_imag
_atom_type_scat_source
C C 0.0181 0.0091 'International Tables Vol C Tables 4.2.6.8 and 6.1.1.4'
H H 0.0000 0.0000 'International Tables Vol C Tables 4.2.6.8 and 6.1.1.4'
B B 0.0090 0.0039 'International Tables Vol C Tables 4.2.6.8 and 6.1.1.4'
N N 0.0311 0.0180 'International Tables Vol C Tables 4.2.6.8 and 6.1.1.4'
O O 0.0492 0.0322 'International Tables Vol C Tables 4.2.6.8 and 6.1.1.4'
F F 0.0727 0.0534 'International Tables Vol C Tables 4.2.6.8 and 6.1.1.4'
S S 0.3331 0.5567 'International Tables Vol C Tables 4.2.6.8 and 6.1.1.4'

loop_
_geom_angle_atom_site_label_1
_geom_angle_atom_site_label_2
_geom_angle_atom_site_label_3
_geom_angle
N1 C3 C8 121.34(19)
N1 C3 C4 121.59(18)
C8 C3 C4 117.05(18)
C5 C4 C3 121.16(18)
C4 C5 C6 121.53(19)
C5 C6 C7 117.51(18)
C5 C6 C9 121.24(18)
C7 C6 C9 121.24(17)
C8 C7 C6 121.69(18)
C7 C8 C3 121.06(19)
O1 C9 N4 124.10(18)
O1 C9 C6 115.95(17)
N4 C9 C6 119.94(17)
N2 C10 N4 127.17(17)
N2 C10 S1 112.49(14)
N4 C10 S1 120.30(14)
C12 C11 S1 112.32(15)
C11 C12 N2 112.22(17)
C11 C12 C13 124.42(18)
N2 C12 C13 123.35(17)
C14 C13 C18 117.26(17)
C14 C13 C12 119.72(17)
C18 C13 C12 122.85(17)
C15 C14 C13 121.55(18)
C14 C15 C16 121.23(17)
N3 C16 C15 121.99(17)
N3 C16 C17 121.09(17)
C15 C16 C17 116.90(17)
C18 C17 C16 121.16(18)
C17 C18 C13 121.76(17)
F2 B1 F1 110.97(16)
F2 B1 O1 109.24(17)
F1 B1 O1 108.48(16)
F2 B1 N2 110.41(16)
F1 B1 N2 110.16(16)
O1 B1 N2 107.49(15)
C3 N1 C1 120.69(17)
C3 N1 C2 120.31(17)
C1 N1 C2 116.87(17)
C10 N2 C12 112.80(16)
C10 N2 B1 118.32(16)
C12 N2 B1 128.62(15)
C16 N3 C20 120.19(16)
C16 N3 C19 120.55(16)
C20 N3 C19 118.62(16)
C9 N4 C10 116.87(16)
C9 O1 B1 125.92(16)
C10 S1 C11 90.16(9)

loop_
_geom_bond_atom_site_label_1
_geom_bond_atom_site_label_2
_geom_bond_distance
C1 N1 1.457(3)
C2 N1 1.456(3)
C3 N1 1.369(3)
C3 C8 1.415(3)
C3 C4 1.420(3)
C4 C5 1.374(3)
C5 C6 1.404(3)
C6 C7 1.404(3)
C6 C9 1.452(3)
C7 C8 1.376(3)
C9 O1 1.315(2)
C9 N4 1.314(3)
C10 N2 1.345(2)
C10 N4 1.347(3)
C10 S1 1.7180(19)
C11 C12 1.353(3)
C11 S1 1.7220(19)
C12 N2 1.403(2)
C12 C13 1.475(3)
C13 C14 1.396(3)
C13 C18 1.402(3)
C14 C15 1.386(3)
C15 C16 1.408(3)
C16 N3 1.372(2)
C16 C17 1.412(3)
C17 C18 1.378(3)
C19 N3 1.449(2)
C20 N3 1.448(2)
B1 F2 1.370(3)
B1 F1 1.385(3)
B1 O1 1.477(2)
B1 N2 1.572(3)
